data_1516646
loop_
_publ_author_name
'Awwadi, Firas F.'
'Willett, Roger D.'
'Peterson, Kirk A.'
'Twamley, Brendan'

_publ_section_title
;
 The nature of halogen...halide synthons: theoretical and crystallographic
 studies.
;
_journal_issue 12
_journal_name_full 'The journal of physical chemistry. A'
_journal_page_first 2319
_journal_page_last 2328
_journal_paper_doi 10.1021/jp0660684
_journal_volume 111
_journal_year 2007
_chemical_formula_sum 'C5 H5 Br Cl N'
_chemical_formula_weight 194.46
_chemical_name_systematic
; 
 ? 
;
_space_group_IT_number 11
_symmetry_space_group_name_Hall '-P 2yb'
_symmetry_space_group_name_H-M 'P 1 21/m 1'
_atom_sites_solution_hydrogens geom
_atom_sites_solution_primary direct
_atom_sites_solution_secondary difmap
_audit_creation_method SHELXL-97
_cell_angle_alpha 90.00
_cell_angle_beta 95.83(3)
_cell_angle_gamma 90.00
_cell_formula_units_Z 2
_cell_length_a 4.3924(9)
_cell_length_b 8.1794(16)
_cell_length_c 9.4338(19)
_cell_measurement_temperature 295(2)
_cell_volume 337.18(12)
_computing_structure_refinement 'SHELXL-97 (Sheldrick, 1997)'
_computing_structure_solution 'SHELXS-97 (Sheldrick, 1990)'
_diffrn_ambient_temperature 295(2)
_diffrn_measured_fraction_theta_full 0.993
_diffrn_measured_fraction_theta_max 0.993
_diffrn_radiation_monochromator graphite
_diffrn_radiation_source 'fine-focus sealed tube'
_diffrn_radiation_type MoK\a
_diffrn_radiation_wavelength 0.71073
_diffrn_reflns_av_R_equivalents 0.0513
_diffrn_reflns_av_sigmaI/netI 0.0609
_diffrn_reflns_limit_h_max 5
_diffrn_reflns_limit_h_min -5
_diffrn_reflns_limit_k_max 10
_diffrn_reflns_limit_k_min -10
_diffrn_reflns_limit_l_max 12
_diffrn_reflns_limit_l_min -12
_diffrn_reflns_number 3613
_diffrn_reflns_theta_full 27.49
_diffrn_reflns_theta_max 27.49
_diffrn_reflns_theta_min 2.17
_exptl_absorpt_coefficient_mu 6.381
_exptl_absorpt_correction_T_max 0.8316
_exptl_absorpt_correction_T_min 0.2505
_exptl_crystal_density_diffrn 1.915
_exptl_crystal_density_method 'not measured'
_exptl_crystal_F_000 188
_exptl_crystal_size_max 0.30
_exptl_crystal_size_mid 0.09
_exptl_crystal_size_min 0.03
_refine_diff_density_max 0.774
_refine_diff_density_min -0.366
_refine_diff_density_rms 0.136
_refine_ls_extinction_method none
_refine_ls_goodness_of_fit_ref 1.104
_refine_ls_hydrogen_treatment mixed
_refine_ls_matrix_type full
_refine_ls_number_parameters 43
_refine_ls_number_reflns 822
_refine_ls_number_restraints 0
_refine_ls_restrained_S_all 1.104
_refine_ls_R_factor_all 0.0690
_refine_ls_R_factor_gt 0.0459
_refine_ls_shift/su_max 0.001
_refine_ls_shift/su_mean 0.000
_refine_ls_structure_factor_coef Fsqd
_refine_ls_weighting_details 'calc w=1/[\s^2^(Fo^2^)+(0.0500P)^2^+0.4057P] where P=(Fo^2^+2Fc^2^)/3'
_refine_ls_weighting_scheme calc
_refine_ls_wR_factor_gt 0.1078
_refine_ls_wR_factor_ref 0.1229
_reflns_number_gt 634
_reflns_number_total 822
_reflns_threshold_expression >2sigma(I)
_cod_data_source_file jp0660684si20060917_081838.cif
_cod_data_source_block bt538
_cod_database_code 1516646

loop_
_symmetry_equiv_pos_as_xyz
'x, y, z'
'-x, y+1/2, -z'
'-x, -y, -z'
'x, -y-1/2, z'

loop_
_atom_site_label
_atom_site_type_symbol
_atom_site_fract_x
_atom_site_fract_y
_atom_site_fract_z
_atom_site_U_iso_or_equiv
_atom_site_adp_type
_atom_site_occupancy
_atom_site_symmetry_multiplicity
_atom_site_calc_flag
_atom_site_refinement_flags
Br4 Br 0.63738(17) 0.2500 1.03346(9) 0.0496(3) Uani 1 2 d S
C4 C 0.8260(15) 0.2500 0.8604(8) 0.0387(15) Uani 1 2 d S
N1 N 1.1308(14) 0.2500 0.6289(7) 0.0498(16) Uani 1 2 d S
H1A H 1.2326 0.2500 0.5557 0.060 Uiso 1 2 calc SR
C3 C 0.8979(12) 0.1024(6) 0.8009(6) 0.0465(12) Uani 1 1 d .
H3A H 0.8412 0.0037 0.8394 0.056 Uiso 1 1 calc R
C2 C 1.0561(12) 0.1069(7) 0.6827(6) 0.0501(13) Uani 1 1 d .
H2A H 1.1109 0.0100 0.6403 0.060 Uiso 1 1 calc R
Cl Cl 0.4794(4) 0.2500 1.3694(2) 0.0440(4) Uani 1 2 d S

loop_
_atom_site_aniso_label
_atom_site_aniso_U_11
_atom_site_aniso_U_22
_atom_site_aniso_U_33
_atom_site_aniso_U_23
_atom_site_aniso_U_13
_atom_site_aniso_U_12
Br4 0.0505(5) 0.0464(5) 0.0535(5) 0.000 0.0133(3) 0.000
C4 0.038(4) 0.035(3) 0.042(4) 0.000 -0.003(3) 0.000
N1 0.044(4) 0.062(4) 0.044(4) 0.000 0.010(3) 0.000
C3 0.053(3) 0.030(2) 0.056(3) 0.001(2) 0.002(3) 0.001(2)
C2 0.054(3) 0.044(3) 0.053(3) -0.012(2) 0.004(3) 0.010(2)
Cl 0.0473(10) 0.0359(9) 0.0509(10) 0.000 0.0160(8) 0.000

loop_
_atom_type_symbol
_atom_type_description
_atom_type_scat_dispersion_real
_atom_type_scat_dispersion_imag
_atom_type_scat_source
C C 0.0033 0.0016 'International Tables Vol C Tables 4.2.6.8 and 6.1.1.4'
H H 0.0000 0.0000 'International Tables Vol C Tables 4.2.6.8 and 6.1.1.4'
N N 0.0061 0.0033 'International Tables Vol C Tables 4.2.6.8 and 6.1.1.4'
Cl Cl 0.1484 0.1585 'International Tables Vol C Tables 4.2.6.8 and 6.1.1.4'
Br Br -0.2901 2.4595 'International Tables Vol C Tables 4.2.6.8 and 6.1.1.4'

loop_
_geom_angle_atom_site_label_1
_geom_angle_atom_site_label_2
_geom_angle_atom_site_label_3
_geom_angle
_geom_angle_site_symmetry_1
_geom_angle_site_symmetry_3
C3 C4 C3 121.8(7) . 4_565
C3 C4 Br4 119.1(4) . .
C3 C4 Br4 119.1(4) 4_565 .
C2 N1 C2 123.3(7) . 4_565
C2 N1 H1A 118.3 . .
C2 N1 H1A 118.3 4_565 .
C2 C3 C4 117.6(5) . .
C2 C3 H3A 121.2 . .
C4 C3 H3A 121.2 . .
N1 C2 C3 119.8(5) . .
N1 C2 H2A 120.1 . .
C3 C2 H2A 120.1 . .

loop_
_geom_bond_atom_site_label_1
_geom_bond_atom_site_label_2
_geom_bond_distance
_geom_bond_site_symmetry_2
Br4 C4 1.904(7) .
C4 C3 1.381(6) .
C4 C3 1.381(6) 4_565
N1 C2 1.330(7) .
N1 C2 1.330(7) 4_565
N1 H1A 0.8600 .
C3 C2 1.373(8) .
C3 H3A 0.9300 .
C2 H2A 0.9300 .

loop_
_geom_hbond_atom_site_label_D
_geom_hbond_atom_site_label_H
_geom_hbond_atom_site_label_A
_geom_hbond_distance_DH
_geom_hbond_distance_HA
_geom_hbond_distance_DA
_geom_hbond_angle_DHA
_geom_hbond_site_symmetry_A
N1 H1A Cl 0.86 2.16 3.016(7) 178.9 1_654

loop_
_geom_torsion_atom_site_label_1
_geom_torsion_atom_site_label_2
_geom_torsion_atom_site_label_3
_geom_torsion_atom_site_label_4
_geom_torsion
_geom_torsion_site_symmetry_1
C3 C4 C3 C2 2.6(10) 4_565
Br4 C4 C3 C2 -174.8(4) .
C2 N1 C2 C3 -1.0(11) 4_565
C4 C3 C2 N1 -0.8(8) .
